data_7004951
loop_
_publ_author_name
'Medlycott, Elaine A.'
'Udachin, Konstantin A.'
'Hanan, Garry S.'

_publ_section_title
;
 Non-covalent polymerisation in the solid state: halogen-halogen vs.
 methyl-methyl interactions in the complexes of
 2,4-di(2-pyridyl)-1,3,5-triazine ligands.
;
_journal_issue 4
_journal_name_full 'Dalton transactions (Cambridge, England : 2003)'
_journal_page_first 430
_journal_page_last 438
_journal_paper_doi 10.1039/b613883g
_journal_year 2007
_chemical_compound_source 'Synthesized by the authors. See text'
_chemical_formula_moiety 'C38 H24 Br2 Ni N10, 2(F6 P), (C2 H3 N)'
_chemical_formula_sum 'C40 H27 Br2 F12 N11 Ni P2'
_chemical_formula_weight 1170.20
_chemical_name_systematic
;
?
;
_space_group_IT_number 2
_symmetry_cell_setting triclinic
_symmetry_space_group_name_Hall '-P 1'
_symmetry_space_group_name_H-M 'P -1'
_atom_sites_solution_hydrogens geom
_atom_sites_solution_primary direct
_atom_sites_solution_secondary difmap
_audit_creation_method SHELXL-97
_cell_angle_alpha 91.0860(10)
_cell_angle_beta 102.3480(10)
_cell_angle_gamma 91.9730(10)
_cell_formula_units_Z 2
_cell_length_a 8.5536(2)
_cell_length_b 13.6850(2)
_cell_length_c 18.9796(3)
_cell_measurement_reflns_used 6288
_cell_measurement_temperature 100(2)
_cell_measurement_theta_max 72.92
_cell_measurement_theta_min 2.38
_cell_volume 2168.21(7)
_computing_cell_refinement 'SMART (Bruker, 1999)'
_computing_data_collection 'SMART (Bruker, 1999)'
_computing_data_reduction 'SAINT (Bruker, 1999)'
_computing_molecular_graphics 'SHELXTL (Bruker, 1997)'
_computing_publication_material 'UdMX (local program)'
_computing_structure_refinement 'SHELXL97 (Sheldrick, 1997)'
_computing_structure_solution 'SHELXS97 (Sheldrick, 1997)'
_diffrn_ambient_temperature 100(2)
_diffrn_detector_area_resol_mean 5.5
_diffrn_measured_fraction_theta_full 0.956
_diffrn_measured_fraction_theta_max 0.956
_diffrn_measurement_device_type 'Bruker Smart 2000'
_diffrn_measurement_method \w
_diffrn_radiation_monochromator graphite
_diffrn_radiation_source 'X-ray Sealed Tube'
_diffrn_radiation_type CuK\a
_diffrn_radiation_wavelength 1.54178
_diffrn_reflns_av_R_equivalents 0.052
_diffrn_reflns_av_sigmaI/netI 0.0829
_diffrn_reflns_limit_h_max 9
_diffrn_reflns_limit_h_min -8
_diffrn_reflns_limit_k_max 16
_diffrn_reflns_limit_k_min -16
_diffrn_reflns_limit_l_max 23
_diffrn_reflns_limit_l_min -23
_diffrn_reflns_number 26398
_diffrn_reflns_theta_full 73.11
_diffrn_reflns_theta_max 73.11
_diffrn_reflns_theta_min 2.38
_diffrn_standards_decay_% 0.00
_diffrn_standards_number 5
_exptl_absorpt_coefficient_mu 4.392
_exptl_absorpt_correction_T_max 0.6700
_exptl_absorpt_correction_T_min 0.6600
_exptl_absorpt_correction_type multi-scan
_exptl_absorpt_process_details 'Sadabs (Sheldrick,1996)'
_exptl_crystal_colour green
_exptl_crystal_density_diffrn 1.792
_exptl_crystal_density_method 'not measured'
_exptl_crystal_description block
_exptl_crystal_F_000 1160
_exptl_crystal_size_max 0.22
_exptl_crystal_size_mid 0.09
_exptl_crystal_size_min 0.09
_refine_diff_density_max 1.276
_refine_diff_density_min -0.898
_refine_diff_density_rms 0.115
_refine_ls_extinction_method none
_refine_ls_goodness_of_fit_ref 0.910
_refine_ls_hydrogen_treatment constr
_refine_ls_matrix_type full
_refine_ls_number_parameters 666
_refine_ls_number_reflns 8310
_refine_ls_number_restraints 2
_refine_ls_restrained_S_all 0.909
_refine_ls_R_factor_all 0.0893
_refine_ls_R_factor_gt 0.0528
_refine_ls_shift/su_max 0.002
_refine_ls_shift/su_mean 0.000
_refine_ls_structure_factor_coef Fsqd
_refine_ls_weighting_details 'calc w=1/[\s^2^(Fo^2^)+(0.0726P)^2^+0.0000P] where P=(Fo^2^+2Fc^2^)/3'
_refine_ls_weighting_scheme calc
_refine_ls_wR_factor_gt 0.1216
_refine_ls_wR_factor_ref 0.1338
_reflns_number_gt 5242
_reflns_number_total 8310
_reflns_threshold_expression I>2\s(I)
_cod_data_source_file b613883g.txt
_cod_data_source_block gary61
_cod_depositor_comments
;
The following automatic conversions were performed:
'_symmetry_cell_setting' value 'Triclinic' changed to 'triclinic'
according to '/home/saulius/struct/CIF-dictionaries/cif_core.dic'
dictionary named 'cif_core.dic' version 2.4.1 from
2010-06-29.

'_geom_angle_publ_flag' value 'Y' changed to 'y' according to
'/home/saulius/struct/CIF-dictionaries/cif_core.dic' dictionary named
'cif_core.dic' version 2.4.1 from 2010-06-29 (145
times).

'_geom_bond_publ_flag' value 'Y' changed to 'y' according to
'/home/saulius/struct/CIF-dictionaries/cif_core.dic' dictionary named
'cif_core.dic' version 2.4.1 from 2010-06-29 (83
times).

'_geom_torsion_publ_flag' value 'N' changed to 'n' according to
'/home/saulius/struct/CIF-dictionaries/cif_core.dic' dictionary named
'cif_core.dic' version 2.4.1 from 2010-06-29 (176 times).

Automatic conversion script
Id: cif_fix_enum 1527 2010-12-29 10:47:43Z saulius 
;
_cod_original_sg_symbol_H-M P-1
_cod_database_code 7004951

loop_
_symmetry_equiv_pos_as_xyz
'x, y, z'
'-x, -y, -z'

loop_
_atom_site_label
_atom_site_type_symbol
_atom_site_fract_x
_atom_site_fract_y
_atom_site_fract_z
_atom_site_U_iso_or_equiv
_atom_site_adp_type
_atom_site_occupancy
_atom_site_symmetry_multiplicity
_atom_site_calc_flag
_atom_site_refinement_flags
_atom_site_disorder_assembly
_atom_site_disorder_group
Ni Ni 0.80346(9) 0.74084(5) 0.75813(4) 0.01702(18) Uani 1 1 d . . .
N1 N 1.0083(4) 0.6890(3) 0.72254(18) 0.0164(8) Uani 1 1 d . . .
N2 N 0.7467(4) 0.7588(3) 0.65263(18) 0.0195(8) Uani 1 1 d . . .
N3 N 0.5755(4) 0.8086(3) 0.74101(19) 0.0165(8) Uani 1 1 d . . .
N5 N 0.5734(5) 0.8169(3) 0.5508(2) 0.0255(9) Uani 1 1 d . . .
N4 N 0.8108(5) 0.7365(3) 0.53845(19) 0.0253(9) Uani 1 1 d . . .
N6 N 0.7106(4) 0.5943(3) 0.76787(18) 0.0173(8) Uani 1 1 d . . .
N7 N 0.8559(4) 0.7210(3) 0.86403(19) 0.0196(8) Uani 1 1 d . . .
N8 N 0.9212(4) 0.8778(3) 0.80254(19) 0.0175(8) Uani 1 1 d . . .
N10 N 0.9665(4) 0.7808(3) 0.98207(18) 0.0173(8) Uani 1 1 d . . .
N9 N 0.8427(4) 0.6197(3) 0.96112(18) 0.0185(8) Uani 1 1 d . . .
C1 C 1.1433(5) 0.6584(3) 0.7626(2) 0.0204(10) Uani 1 1 d . . .
H1 H 1.1570 0.6612 0.8136 0.024 Uiso 1 1 calc R . .
C2 C 1.2656(6) 0.6224(3) 0.7329(2) 0.0254(11) Uani 1 1 d . . .
H2 H 1.3618 0.6022 0.7631 0.031 Uiso 1 1 calc R . .
C3 C 1.2447(6) 0.6166(4) 0.6587(2) 0.0285(12) Uani 1 1 d . . .
H3 H 1.3251 0.5900 0.6372 0.034 Uiso 1 1 calc R . .
C4 C 1.1067(6) 0.6496(4) 0.6163(2) 0.0288(12) Uani 1 1 d . . .
H4 H 1.0915 0.6476 0.5652 0.035 Uiso 1 1 calc R . .
C5 C 0.9902(6) 0.6860(3) 0.6492(2) 0.0202(10) Uani 1 1 d . . .
C6 C 0.8423(5) 0.7279(3) 0.6091(2) 0.0198(10) Uani 1 1 d . . .
C7 C 0.6753(6) 0.7819(4) 0.5107(2) 0.0252(11) Uani 1 1 d . . .
C8 C 0.6145(6) 0.8017(3) 0.6201(2) 0.0207(10) Uani 1 1 d . . .
C9 C 0.5169(5) 0.8341(3) 0.6720(2) 0.0191(10) Uani 1 1 d . . .
C10 C 0.3789(6) 0.8850(4) 0.6501(3) 0.0287(12) Uani 1 1 d . . .
H10 H 0.3424 0.9009 0.6010 0.034 Uiso 1 1 calc R . .
C11 C 0.2944(6) 0.9125(4) 0.7025(3) 0.0312(12) Uani 1 1 d . . .
H11 H 0.2004 0.9490 0.6904 0.037 Uiso 1 1 calc R . .
C12 C 0.3528(6) 0.8845(3) 0.7724(3) 0.0275(12) Uani 1 1 d . . .
H12 H 0.2959 0.8998 0.8088 0.033 Uiso 1 1 calc R . .
C13 C 0.4931(6) 0.8345(3) 0.7902(2) 0.0211(10) Uani 1 1 d . . .
H13 H 0.5320 0.8182 0.8391 0.025 Uiso 1 1 calc R . .
C14 C 0.6339(6) 0.7977(4) 0.4331(2) 0.0245(11) Uani 1 1 d . . .
C15 C 0.7269(6) 0.7575(4) 0.3877(2) 0.0311(13) Uani 1 1 d . . .
H15 H 0.8142 0.7181 0.4072 0.037 Uiso 1 1 calc R . .
C16 C 0.6910(6) 0.7755(4) 0.3149(2) 0.0310(12) Uani 1 1 d . . .
H16 H 0.7534 0.7483 0.2842 0.037 Uiso 1 1 calc R . .
C17 C 0.5659(6) 0.8322(4) 0.2870(2) 0.0275(12) Uani 1 1 d . . .
C18 C 0.4710(7) 0.8720(4) 0.3303(3) 0.0369(14) Uani 1 1 d . . .
H18 H 0.3829 0.9104 0.3101 0.044 Uiso 1 1 calc R . .
C19 C 0.5071(6) 0.8547(4) 0.4029(3) 0.0339(13) Uani 1 1 d . . .
H19 H 0.4437 0.8823 0.4330 0.041 Uiso 1 1 calc R . .
Br1 Br 0.51660(7) 0.85586(4) 0.18669(3) 0.03590(17) Uani 1 1 d . . .
C21 C 0.6348(5) 0.5313(3) 0.7156(2) 0.0193(10) Uani 1 1 d . . .
H21 H 0.6275 0.5484 0.6667 0.023 Uiso 1 1 calc R . .
C22 C 0.5674(6) 0.4432(3) 0.7295(2) 0.0245(11) Uani 1 1 d . . .
H22 H 0.5146 0.4007 0.6909 0.029 Uiso 1 1 calc R . .
C23 C 0.5771(6) 0.4164(3) 0.8012(2) 0.0247(11) Uani 1 1 d . . .
H23 H 0.5284 0.3567 0.8121 0.030 Uiso 1 1 calc R . .
C24 C 0.6601(6) 0.4797(3) 0.8560(2) 0.0226(11) Uani 1 1 d . . .
H24 H 0.6719 0.4634 0.9052 0.027 Uiso 1 1 calc R . .
C25 C 0.7241(5) 0.5657(3) 0.8372(2) 0.0164(10) Uani 1 1 d . . .
C26 C 0.8117(5) 0.6385(3) 0.8916(2) 0.0166(10) Uani 1 1 d . . .
C27 C 0.9203(5) 0.6943(3) 1.0046(2) 0.0194(10) Uani 1 1 d . . .
C28 C 0.9326(5) 0.7899(3) 0.9110(2) 0.0167(9) Uani 1 1 d . . .
C29 C 0.9740(5) 0.8797(3) 0.8756(2) 0.0189(10) Uani 1 1 d . . .
C30 C 1.0570(5) 0.9596(3) 0.9138(2) 0.0217(10) Uani 1 1 d . . .
H30 H 1.0933 0.9582 0.9647 0.026 Uiso 1 1 calc R . .
C31 C 1.0858(6) 1.0413(3) 0.8762(3) 0.0262(11) Uani 1 1 d . . .
H31 H 1.1429 1.0970 0.9009 0.031 Uiso 1 1 calc R . .
C32 C 1.0306(6) 1.0411(3) 0.8022(2) 0.0234(11) Uani 1 1 d . . .
H32 H 1.0480 1.0968 0.7754 0.028 Uiso 1 1 calc R . .
C33 C 0.9489(6) 0.9576(3) 0.7678(2) 0.0218(10) Uani 1 1 d . . .
H33 H 0.9112 0.9578 0.7169 0.026 Uiso 1 1 calc R . .
C34 C 0.9537(5) 0.6771(3) 1.0825(2) 0.0180(10) Uani 1 1 d . . .
C35 C 0.8656(6) 0.6049(4) 1.1094(3) 0.0292(12) Uani 1 1 d . . .
H35 H 0.7847 0.5670 1.0773 0.035 Uiso 1 1 calc R . .
C36 C 0.8953(6) 0.5880(4) 1.1827(3) 0.0304(12) Uani 1 1 d . . .
H36 H 0.8343 0.5395 1.2013 0.036 Uiso 1 1 calc R . .
C37 C 1.0169(6) 0.6437(4) 1.2287(2) 0.0291(12) Uani 1 1 d . . .
C38 C 1.1061(6) 0.7155(4) 1.2031(2) 0.0271(12) Uani 1 1 d . . .
H38 H 1.1878 0.7527 1.2353 0.033 Uiso 1 1 calc R . .
C39 C 1.0743(6) 0.7323(3) 1.1296(2) 0.0238(11) Uani 1 1 d . . .
H39 H 1.1346 0.7814 1.1112 0.029 Uiso 1 1 calc R . .
Br2 Br 1.06294(8) 0.61520(5) 1.32809(3) 0.04438(19) Uani 1 1 d . . .
P1 P 0.0688(3) 0.9787(2) 0.44233(15) 0.0331(7) Uani 0.50 1 d P A -1
F11 F -0.0056(10) 0.9240(5) 0.3654(4) 0.0438(19) Uani 0.50 1 d P A -1
F12 F 0.2306(8) 0.9916(5) 0.4170(4) 0.0544(19) Uani 0.50 1 d P A -1
F13 F 0.0220(7) 1.0825(4) 0.4066(3) 0.0379(15) Uani 0.50 1 d P A -1
F14 F 0.1147(9) 0.8754(5) 0.4756(4) 0.059(2) Uani 0.50 1 d P A -1
F15 F 0.1172(5) 1.0317(3) 0.5270(2) 0.0823(14) Uani 1 1 d . A -1
P2 P 0.40218(16) 0.70290(10) 0.96750(6) 0.0257(3) Uani 1 1 d . . .
F21 F 0.2352(3) 0.6421(2) 0.95430(17) 0.0421(8) Uani 1 1 d . . .
F22 F 0.4417(3) 0.6495(2) 0.89765(15) 0.0375(8) Uani 1 1 d . . .
F23 F 0.3140(3) 0.7865(2) 0.91617(15) 0.0346(7) Uani 1 1 d . . .
F24 F 0.3611(4) 0.7583(3) 1.03531(16) 0.0627(11) Uani 1 1 d . . .
F25 F 0.4891(4) 0.6203(3) 1.01649(17) 0.0561(10) Uani 1 1 d . . .
F26 F 0.5680(4) 0.7652(2) 0.97768(17) 0.0461(9) Uani 1 1 d . . .
P3 P 0.5000 0.5000 0.5000 0.0401(6) Uani 1 2 d S . .
F31 F 0.5582(4) 0.5591(2) 0.43804(15) 0.0570(10) Uani 1 1 d . . .
F32 F 0.3183(4) 0.5095(3) 0.45972(18) 0.0655(11) Uani 1 1 d . . .
F33 F 0.5055(4) 0.3996(2) 0.45515(16) 0.0562(10) Uani 1 1 d . . .
C41 C 0.503(6) 0.004(4) -0.0132(12) 0.044(7) Uani 0.50 1 d P B -1
H41A H 0.5829 0.0586 -0.0072 0.065 Uiso 0.50 1 calc PR B -1
H41B H 0.4400 0.0021 -0.0629 0.065 Uiso 0.50 1 calc PR B -1
H41C H 0.5569 -0.0573 -0.0029 0.065 Uiso 0.50 1 calc PR B -1
C42 C 0.3979(15) 0.0189(8) 0.0360(6) 0.034(3) Uani 0.50 1 d P B -1
N43 N 0.3115(12) 0.0291(8) 0.0734(5) 0.047(3) Uani 0.50 1 d P B -1
C51 C 0.1521(15) 0.7989(9) 0.4744(6) 0.045(3) Uani 0.50 1 d PD C -2
H51A H 0.1005 0.8271 0.5110 0.068 Uiso 0.50 1 calc PR C -2
H51B H 0.2681 0.7987 0.4932 0.068 Uiso 0.50 1 calc PR C -2
H51C H 0.1103 0.7317 0.4623 0.068 Uiso 0.50 1 calc PR C -2
C52 C 0.1194(16) 0.8556(11) 0.4115(7) 0.059(4) Uani 0.50 1 d PD C -2
N53 N 0.0951(17) 0.9064(12) 0.3622(8) 0.086(5) Uani 0.50 1 d PD C -2

loop_
_atom_site_aniso_label
_atom_site_aniso_U_11
_atom_site_aniso_U_22
_atom_site_aniso_U_33
_atom_site_aniso_U_23
_atom_site_aniso_U_13
_atom_site_aniso_U_12
Ni 0.0214(5) 0.0196(4) 0.0112(4) -0.0004(3) 0.0055(3) 0.0036(3)
N1 0.021(2) 0.014(2) 0.0146(18) -0.0030(15) 0.0059(15) 0.0031(15)
N2 0.021(2) 0.025(2) 0.0136(19) 0.0029(16) 0.0055(15) 0.0038(17)
N3 0.017(2) 0.016(2) 0.0185(19) 0.0002(15) 0.0062(15) 0.0042(15)
N5 0.024(3) 0.036(3) 0.018(2) 0.0079(18) 0.0063(17) 0.0054(18)
N4 0.023(2) 0.039(3) 0.0144(19) 0.0050(18) 0.0039(16) 0.0053(18)
N6 0.021(2) 0.019(2) 0.0125(18) -0.0034(15) 0.0045(15) 0.0027(16)
N7 0.024(2) 0.019(2) 0.016(2) -0.0025(16) 0.0060(16) 0.0001(16)
N8 0.021(2) 0.017(2) 0.0156(19) -0.0018(15) 0.0055(15) 0.0029(15)
N10 0.021(2) 0.017(2) 0.0152(19) 0.0013(15) 0.0053(15) 0.0025(15)
N9 0.024(2) 0.019(2) 0.0129(18) -0.0032(15) 0.0061(15) 0.0015(16)
C1 0.025(3) 0.019(2) 0.017(2) -0.0023(19) 0.0036(19) 0.0027(19)
C2 0.024(3) 0.028(3) 0.024(3) -0.002(2) 0.003(2) 0.008(2)
C3 0.025(3) 0.040(3) 0.022(3) -0.009(2) 0.008(2) 0.010(2)
C4 0.028(3) 0.045(3) 0.015(2) -0.005(2) 0.009(2) 0.010(2)
C5 0.024(3) 0.028(3) 0.008(2) -0.0052(18) 0.0016(18) 0.004(2)
C6 0.019(3) 0.028(3) 0.015(2) 0.0013(19) 0.0082(18) 0.002(2)
C7 0.024(3) 0.032(3) 0.021(3) 0.003(2) 0.006(2) -0.002(2)
C8 0.019(3) 0.024(3) 0.019(2) 0.004(2) 0.0039(19) 0.0033(19)
C9 0.023(3) 0.018(2) 0.017(2) 0.0003(18) 0.0058(19) 0.0011(19)
C10 0.031(3) 0.031(3) 0.027(3) 0.010(2) 0.012(2) 0.011(2)
C11 0.027(3) 0.029(3) 0.042(3) 0.005(2) 0.017(2) 0.010(2)
C12 0.031(3) 0.024(3) 0.032(3) -0.004(2) 0.016(2) -0.001(2)
C13 0.023(3) 0.022(3) 0.021(2) -0.004(2) 0.0109(19) 0.000(2)
C14 0.023(3) 0.037(3) 0.013(2) 0.007(2) 0.0029(19) -0.001(2)
C15 0.025(3) 0.052(4) 0.016(2) 0.005(2) 0.003(2) 0.007(2)
C16 0.036(3) 0.042(3) 0.016(2) -0.004(2) 0.008(2) -0.003(2)
C17 0.036(3) 0.025(3) 0.019(3) 0.006(2) 0.002(2) -0.009(2)
C18 0.046(4) 0.042(3) 0.022(3) 0.009(2) 0.002(2) 0.013(3)
C19 0.039(4) 0.044(3) 0.021(3) 0.009(2) 0.007(2) 0.014(3)
Br1 0.0593(4) 0.0321(3) 0.0124(3) 0.0027(2) 0.0011(2) -0.0112(3)
C21 0.022(3) 0.019(2) 0.016(2) -0.0017(18) 0.0024(18) 0.0067(19)
C22 0.029(3) 0.020(3) 0.023(3) -0.004(2) 0.002(2) 0.004(2)
C23 0.036(3) 0.014(2) 0.023(3) -0.004(2) 0.004(2) -0.001(2)
C24 0.030(3) 0.024(3) 0.016(2) -0.0007(19) 0.0089(19) 0.003(2)
C25 0.024(3) 0.018(2) 0.009(2) -0.0006(17) 0.0052(17) 0.0075(19)
C26 0.021(3) 0.019(2) 0.011(2) 0.0000(18) 0.0044(17) 0.0069(19)
C27 0.023(3) 0.026(3) 0.010(2) 0.0004(19) 0.0035(18) 0.008(2)
C28 0.017(3) 0.018(2) 0.016(2) -0.0034(18) 0.0029(17) 0.0040(18)
C29 0.021(3) 0.019(2) 0.017(2) -0.0024(19) 0.0059(18) 0.0019(19)
C30 0.025(3) 0.023(3) 0.017(2) -0.0053(19) 0.0058(19) 0.002(2)
C31 0.032(3) 0.022(3) 0.025(3) -0.007(2) 0.010(2) -0.001(2)
C32 0.031(3) 0.018(3) 0.025(3) 0.005(2) 0.013(2) 0.007(2)
C33 0.027(3) 0.023(3) 0.017(2) 0.0017(19) 0.0083(19) 0.006(2)
C34 0.021(3) 0.023(3) 0.010(2) 0.0021(18) 0.0040(17) 0.0076(19)
C35 0.036(3) 0.029(3) 0.023(3) 0.003(2) 0.006(2) 0.002(2)
C36 0.041(3) 0.032(3) 0.021(3) 0.007(2) 0.013(2) 0.003(2)
C37 0.036(3) 0.039(3) 0.015(2) 0.006(2) 0.009(2) 0.020(2)
C38 0.030(3) 0.034(3) 0.016(2) -0.005(2) 0.001(2) 0.011(2)
C39 0.029(3) 0.025(3) 0.017(2) -0.004(2) 0.004(2) 0.006(2)
Br2 0.0560(4) 0.0668(5) 0.0140(3) 0.0097(3) 0.0110(2) 0.0285(3)
P1 0.0317(17) 0.0271(15) 0.0345(16) 0.0018(12) -0.0057(12) -0.0031(12)
F11 0.063(6) 0.037(4) 0.029(4) -0.001(3) 0.007(4) -0.009(4)
F12 0.053(5) 0.038(4) 0.077(5) -0.014(4) 0.028(4) 0.000(3)
F13 0.054(4) 0.026(3) 0.029(3) 0.004(3) -0.001(3) -0.004(3)
F14 0.069(5) 0.039(4) 0.054(5) 0.013(4) -0.022(4) 0.000(4)
F15 0.096(3) 0.049(3) 0.080(3) -0.009(2) -0.030(2) 0.000(2)
P2 0.0272(8) 0.0357(8) 0.0149(6) -0.0018(5) 0.0057(5) 0.0058(6)
F21 0.032(2) 0.0397(19) 0.058(2) 0.0043(16) 0.0164(15) 0.0006(14)
F22 0.043(2) 0.0429(19) 0.0289(16) -0.0094(14) 0.0113(13) 0.0140(15)
F23 0.0370(19) 0.0347(18) 0.0346(17) 0.0035(14) 0.0115(14) 0.0130(14)
F24 0.050(2) 0.110(3) 0.0257(18) -0.0305(19) 0.0049(15) 0.022(2)
F25 0.043(2) 0.088(3) 0.043(2) 0.033(2) 0.0165(16) 0.0224(19)
F26 0.029(2) 0.045(2) 0.063(2) -0.0153(17) 0.0085(16) 0.0023(15)
P3 0.0528(15) 0.0520(14) 0.0125(9) -0.0017(9) 0.0043(9) -0.0222(11)
F31 0.086(3) 0.065(2) 0.0190(16) -0.0017(16) 0.0155(16) -0.035(2)
F32 0.056(3) 0.094(3) 0.040(2) 0.002(2) -0.0004(17) -0.016(2)
F33 0.088(3) 0.055(2) 0.0270(18) -0.0064(16) 0.0197(17) -0.025(2)
C41 0.049(8) 0.032(10) 0.042(19) -0.009(17) -0.005(18) 0.001(6)
C42 0.035(8) 0.026(6) 0.032(7) 0.001(5) -0.011(5) -0.001(5)
N43 0.042(7) 0.062(7) 0.032(6) -0.012(5) -0.005(5) 0.007(5)
C51 0.055(9) 0.050(8) 0.035(7) -0.006(6) 0.021(6) -0.009(7)
C52 0.047(9) 0.096(12) 0.035(7) 0.022(8) 0.009(6) 0.006(8)
N53 0.071(12) 0.126(14) 0.069(10) 0.056(9) 0.027(9) 0.011(10)

loop_
_atom_type_symbol
_atom_type_description
_atom_type_scat_dispersion_real
_atom_type_scat_dispersion_imag
_atom_type_scat_source
C C 0.0181 0.0091 'International Tables Vol C Tables 4.2.6.8 and 6.1.1.4'
H H 0.0000 0.0000 'International Tables Vol C Tables 4.2.6.8 and 6.1.1.4'
N N 0.0311 0.0180 'International Tables Vol C Tables 4.2.6.8 and 6.1.1.4'
F F 0.0727 0.0534 'International Tables Vol C Tables 4.2.6.8 and 6.1.1.4'
P P 0.2955 0.4335 'International Tables Vol C Tables 4.2.6.8 and 6.1.1.4'
Ni Ni -3.0029 0.5091 'International Tables Vol C Tables 4.2.6.8 and 6.1.1.4'
Br Br -0.6763 1.2805 'International Tables Vol C Tables 4.2.6.8 and 6.1.1.4'

loop_
_geom_angle_atom_site_label_1
_geom_angle_atom_site_label_2
_geom_angle_atom_site_label_3
_geom_angle_site_symmetry_1
_geom_angle_site_symmetry_2
_geom_angle_site_symmetry_3
_geom_angle
_geom_angle_publ_flag
N2 NI N7 . . . 178.68(16) y
N2 NI N1 . . . 76.97(14) y
N7 NI N1 . . . 103.78(14) y
N2 NI N3 . . . 76.07(14) y
N7 NI N3 . . . 103.22(15) y
N1 NI N3 . . . 152.90(14) y
N2 NI N6 . . . 102.18(15) y
N7 NI N6 . . . 76.74(14) y
N1 NI N6 . . . 92.46(13) y
N3 NI N6 . . . 95.85(14) y
N2 NI N8 . . . 105.00(15) y
N7 NI N8 . . . 76.07(14) y
N1 NI N8 . . . 94.43(14) y
N3 NI N8 . . . 89.85(14) y
N6 NI N8 . . . 152.81(13) y
C1 N1 C5 . . . 118.4(4) y
C1 N1 NI . . . 127.9(3) y
C5 N1 NI . . . 113.6(3) y
C8 N2 C6 . . . 115.8(4) y
C8 N2 NI . . . 122.8(3) y
C6 N2 NI . . . 121.3(3) y
C13 N3 C9 . . . 117.2(4) y
C13 N3 NI . . . 128.1(3) y
C9 N3 NI . . . 114.5(3) y
C8 N5 C7 . . . 115.2(4) y
C6 N4 C7 . . . 115.2(4) y
C21 N6 C25 . . . 116.9(4) y
C21 N6 NI . . . 128.8(3) y
C25 N6 NI . . . 114.2(3) y
C26 N7 C28 . . . 116.7(4) y
C26 N7 NI . . . 121.0(3) y
C28 N7 NI . . . 122.3(3) y
C33 N8 C29 . . . 117.4(4) y
C33 N8 NI . . . 128.3(3) y
C29 N8 NI . . . 114.3(3) y
C28 N10 C27 . . . 114.5(4) y
C26 N9 C27 . . . 114.4(4) y
N1 C1 C2 . . . 122.6(4) y
N1 C1 H1 . . . 118.7 ?
C2 C1 H1 . . . 118.7 ?
C3 C2 C1 . . . 118.8(4) y
C3 C2 H2 . . . 120.6 ?
C1 C2 H2 . . . 120.6 ?
C4 C3 C2 . . . 119.4(4) y
C4 C3 H3 . . . 120.3 ?
C2 C3 H3 . . . 120.3 ?
C3 C4 C5 . . . 119.0(4) y
C3 C4 H4 . . . 120.5 ?
C5 C4 H4 . . . 120.5 ?
N1 C5 C4 . . . 121.7(4) y
N1 C5 C6 . . . 114.9(4) y
C4 C5 C6 . . . 123.3(4) y
N4 C6 N2 . . . 124.5(4) y
N4 C6 C5 . . . 122.7(4) y
N2 C6 C5 . . . 112.8(4) y
N4 C7 N5 . . . 124.1(4) y
N4 C7 C14 . . . 119.0(4) y
N5 C7 C14 . . . 116.9(4) y
N5 C8 N2 . . . 125.1(4) y
N5 C8 C9 . . . 122.6(4) y
N2 C8 C9 . . . 112.3(4) y
N3 C9 C10 . . . 124.1(4) y
N3 C9 C8 . . . 114.0(4) y
C10 C9 C8 . . . 121.9(4) y
C9 C10 C11 . . . 118.1(5) y
C9 C10 H10 . . . 121 ?
C11 C10 H10 . . . 121 ?
C12 C11 C10 . . . 117.5(5) y
C12 C11 H11 . . . 121.2 ?
C10 C11 H11 . . . 121.2 ?
C11 C12 C13 . . . 120.9(4) y
C11 C12 H12 . . . 119.5 ?
C13 C12 H12 . . . 119.5 ?
N3 C13 C12 . . . 122.1(4) y
N3 C13 H13 . . . 118.9 ?
C12 C13 H13 . . . 118.9 ?
C19 C14 C15 . . . 118.6(4) y
C19 C14 C7 . . . 121.4(5) y
C15 C14 C7 . . . 120.0(4) y
C16 C15 C14 . . . 119.9(5) y
C16 C15 H15 . . . 120.1 ?
C14 C15 H15 . . . 120.1 ?
C17 C16 C15 . . . 120.1(5) y
C17 C16 H16 . . . 120 ?
C15 C16 H16 . . . 120 ?
C16 C17 C18 . . . 121.3(5) y
C16 C17 BR1 . . . 119.8(4) y
C18 C17 BR1 . . . 118.9(4) y
C19 C18 C17 . . . 118.7(5) y
C19 C18 H18 . . . 120.6 ?
C17 C18 H18 . . . 120.6 ?
C18 C19 C14 . . . 121.5(5) y
C18 C19 H19 . . . 119.3 ?
C14 C19 H19 . . . 119.3 ?
N6 C21 C22 . . . 122.9(4) y
N6 C21 H21 . . . 118.5 ?
C22 C21 H21 . . . 118.5 ?
C21 C22 C23 . . . 119.5(4) y
C21 C22 H22 . . . 120.3 ?
C23 C22 H22 . . . 120.3 ?
C24 C23 C22 . . . 118.1(4) y
C24 C23 H23 . . . 120.9 ?
C22 C23 H23 . . . 120.9 ?
C25 C24 C23 . . . 118.5(4) y
C25 C24 H24 . . . 120.7 ?
C23 C24 H24 . . . 120.7 ?
N6 C25 C24 . . . 124.0(4) y
N6 C25 C26 . . . 113.6(4) y
C24 C25 C26 . . . 122.4(4) y
N9 C26 N7 . . . 124.5(4) y
N9 C26 C25 . . . 121.1(4) y
N7 C26 C25 . . . 114.3(4) y
N10 C27 N9 . . . 125.4(4) y
N10 C27 C34 . . . 118.5(4) y
N9 C27 C34 . . . 116.1(4) y
N10 C28 N7 . . . 124.4(4) y
N10 C28 C29 . . . 122.7(4) y
N7 C28 C29 . . . 113.0(4) y
N8 C29 C30 . . . 122.9(4) y
N8 C29 C28 . . . 114.3(4) y
C30 C29 C28 . . . 122.8(4) y
C31 C30 C29 . . . 118.5(4) y
C31 C30 H30 . . . 120.7 ?
C29 C30 H30 . . . 120.7 ?
C30 C31 C32 . . . 119.2(4) y
C30 C31 H31 . . . 120.4 ?
C32 C31 H31 . . . 120.4 ?
C31 C32 C33 . . . 118.7(4) y
C31 C32 H32 . . . 120.6 ?
C33 C32 H32 . . . 120.6 ?
N8 C33 C32 . . . 123.2(4) y
N8 C33 H33 . . . 118.4 ?
C32 C33 H33 . . . 118.4 ?
C35 C34 C39 . . . 119.9(4) y
C35 C34 C27 . . . 119.7(4) y
C39 C34 C27 . . . 120.4(4) y
C36 C35 C34 . . . 120.4(5) y
C36 C35 H35 . . . 119.8 ?
C34 C35 H35 . . . 119.8 ?
C35 C36 C37 . . . 118.8(5) y
C35 C36 H36 . . . 120.6 ?
C37 C36 H36 . . . 120.6 ?
C38 C37 C36 . . . 121.8(4) y
C38 C37 BR2 . . . 120.0(4) y
C36 C37 BR2 . . . 118.2(4) y
C37 C38 C39 . . . 118.9(5) y
C37 C38 H38 . . . 120.5 ?
C39 C38 H38 . . . 120.5 ?
C38 C39 C34 . . . 120.3(5) y
C38 C39 H39 . . . 119.9 ?
C34 C39 H39 . . . 119.9 ?
F12 P1 F14 . . . 92.5(4) y
F12 P1 F13 . . . 87.0(4) y
F14 P1 F13 . . . 178.6(4) y
F12 P1 F11 . . . 87.9(4) y
F14 P1 F11 . . . 89.1(4) y
F13 P1 F11 . . . 89.6(3) y
F12 P1 F15 . . . 101.6(3) y
F14 P1 F15 . . . 89.9(3) y
F13 P1 F15 . . . 91.5(3) y
F11 P1 F15 . . . 170.4(4) y
F25 P2 F24 . . . 91.72(19) y
F25 P2 F21 . . . 91.27(18) y
F24 P2 F21 . . . 90.58(19) y
F25 P2 F26 . . . 90.43(18) y
F24 P2 F26 . . . 90.68(19) y
F21 P2 F26 . . . 177.86(19) y
F25 P2 F22 . . . 89.89(18) y
F24 P2 F22 . . . 178.4(2) y
F21 P2 F22 . . . 89.54(17) y
F26 P2 F22 . . . 89.16(17) y
F25 P2 F23 . . . 179.02(19) y
F24 P2 F23 . . . 89.27(18) y
F21 P2 F23 . . . 88.76(16) y
F26 P2 F23 . . . 89.52(17) y
F22 P2 F23 . . . 89.13(15) y
F32 P3 F32 . . 2_666 179.999(1) y
F32 P3 F31 . . . 90.53(18) y
F32 P3 F31 2_666 . . 89.47(18) y
F32 P3 F31 . . 2_666 89.47(18) y
F32 P3 F31 2_666 . 2_666 90.53(18) y
F31 P3 F31 . . 2_666 179.998(2) y
F32 P3 F33 . . . 89.28(19) y
F32 P3 F33 2_666 . . 90.72(19) y
F31 P3 F33 . . . 89.52(16) y
F31 P3 F33 2_666 . . 90.48(16) y
F32 P3 F33 . . 2_666 90.72(19) y
F32 P3 F33 2_666 . 2_666 89.28(19) y
F31 P3 F33 . . 2_666 90.48(16) y
F31 P3 F33 2_666 . 2_666 89.52(16) y
F33 P3 F33 . . 2_666 179.997(1) y
N43 C42 C41 . . . 178(2) y
C52 C51 H51A . . . 109.5 ?
C52 C51 H51B . . . 109.5 ?
H51A C51 H51B . . . 109.5 ?
C52 C51 H51C . . . 109.5 ?
H51A C51 H51C . . . 109.5 ?
H51B C51 H51C . . . 109.5 ?
N53 C52 C51 . . . 176.50(19) y

loop_
_geom_bond_atom_site_label_1
_geom_bond_atom_site_label_2
_geom_bond_site_symmetry_1
_geom_bond_site_symmetry_2
_geom_bond_distance
_geom_bond_publ_flag
Ni N2 . . 1.979(3) y
Ni N7 . . 1.989(4) y
Ni N1 . . 2.146(4) y
Ni N3 . . 2.152(4) y
Ni N6 . . 2.157(4) y
Ni N8 . . 2.164(4) y
N1 C1 . . 1.325(5) y
N1 C5 . . 1.367(5) y
N2 C8 . . 1.328(5) y
N2 C6 . . 1.352(5) y
N3 C13 . . 1.335(5) y
N3 C9 . . 1.356(5) y
N5 C8 . . 1.310(5) y
N5 C7 . . 1.366(6) y
N4 C6 . . 1.319(5) y
N4 C7 . . 1.345(6) y
N6 C21 . . 1.343(5) y
N6 C25 . . 1.363(5) y
N7 C26 . . 1.330(5) y
N7 C28 . . 1.338(5) y
N8 C33 . . 1.327(5) y
N8 C29 . . 1.363(5) y
N10 C28 . . 1.327(5) y
N10 C27 . . 1.342(5) y
N9 C26 . . 1.320(5) y
N9 C27 . . 1.361(5) y
C1 C2 . . 1.390(6) y
C1 H1 . . 0.95 ?
C2 C3 . . 1.382(6) y
C2 H2 . . 0.95 ?
C3 C4 . . 1.375(6) y
C3 H3 . . 0.95 ?
C4 C5 . . 1.386(6) y
C4 H4 . . 0.95 ?
C5 C6 . . 1.470(6) y
C7 C14 . . 1.460(6) y
C8 C9 . . 1.491(6) y
C9 C10 . . 1.381(6) y
C10 C11 . . 1.402(6) y
C10 H10 . . 0.95 ?
C11 C12 . . 1.380(7) y
C11 H11 . . 0.95 ?
C12 C13 . . 1.383(6) y
C12 H12 . . 0.95 ?
C13 H13 . . 0.95 ?
C14 C19 . . 1.386(6) y
C14 C15 . . 1.409(6) y
C15 C16 . . 1.378(6) y
C15 H15 . . 0.95 ?
C16 C17 . . 1.363(7) y
C16 H16 . . 0.95 ?
C17 C18 . . 1.390(7) y
C17 Br1 . . 1.896(5) y
C18 C19 . . 1.372(6) y
C18 H18 . . 0.95 ?
C19 H19 . . 0.95 ?
C21 C22 . . 1.374(6) y
C21 H21 . . 0.95 ?
C22 C23 . . 1.401(6) y
C22 H22 . . 0.95 ?
C23 C24 . . 1.394(6) y
C23 H23 . . 0.95 ?
C24 C25 . . 1.366(6) y
C24 H24 . . 0.95 ?
C25 C26 . . 1.483(6) y
C27 C34 . . 1.469(5) y
C28 C29 . . 1.479(6) y
C29 C30 . . 1.386(6) y
C30 C31 . . 1.380(6) y
C30 H30 . . 0.95 ?
C31 C32 . . 1.381(6) y
C31 H31 . . 0.95 ?
C32 C33 . . 1.394(6) y
C32 H32 . . 0.95 ?
C33 H33 . . 0.95 ?
C34 C35 . . 1.391(6) y
C34 C39 . . 1.400(6) y
C35 C36 . . 1.385(6) y
C35 H35 . . 0.95 ?
C36 C37 . . 1.399(7) y
C36 H36 . . 0.95 ?
C37 C38 . . 1.381(7) y
C37 Br2 . . 1.893(4) y
C38 C39 . . 1.389(6) y
C38 H38 . . 0.95 ?
C39 H39 . . 0.95 ?
P1 F12 . . 1.564(7) y
P1 F14 . . 1.586(7) y
P1 F13 . . 1.612(6) y
P1 F11 . . 1.620(7) y
P1 F15 . . 1.712(5) y
P2 F25 . . 1.580(3) y
P2 F24 . . 1.591(3) y
P2 F21 . . 1.598(3) y
P2 F26 . . 1.602(3) y
P2 F22 . . 1.606(3) y
P2 F23 . . 1.617(3) y
P3 F32 . . 1.590(4) y
P3 F32 . 2_666 1.590(4) y
P3 F31 . . 1.595(3) y
P3 F31 . 2_666 1.595(3) y
P3 F33 . . 1.610(3) y
P3 F33 . 2_666 1.610(3) y
C41 C42 . . 1.44(4) y
C41 H41a . . 0.98 ?
C41 H41b . . 0.98 ?
C41 H41c . . 0.98 ?
C42 N43 . . 1.139(14) y
C51 C52 . . 1.418(12) y
C51 H51a . . 0.98 ?
C51 H51b . . 0.98 ?
C51 H51c . . 0.98 ?
C52 N53 . . 1.164(13) y

loop_
_geom_torsion_atom_site_label_1
_geom_torsion_atom_site_label_2
_geom_torsion_atom_site_label_3
_geom_torsion_atom_site_label_4
_geom_torsion_site_symmetry_1
_geom_torsion_site_symmetry_2
_geom_torsion_site_symmetry_3
_geom_torsion_site_symmetry_4
_geom_torsion
_geom_torsion_publ_flag
N2 NI N1 C1 . . . . 176.2(4) n
N7 NI N1 C1 . . . . -4.9(4) n
N3 NI N1 C1 . . . . 170.2(3) n
N6 NI N1 C1 . . . . -81.9(4) n
N8 NI N1 C1 . . . . 71.8(4) n
N2 NI N1 C5 . . . . -5.6(3) n
N7 NI N1 C5 . . . . 173.3(3) n
N3 NI N1 C5 . . . . -11.6(5) n
N6 NI N1 C5 . . . . 96.3(3) n
N8 NI N1 C5 . . . . -110.0(3) n
N1 NI N2 C8 . . . . -175.1(4) n
N3 NI N2 C8 . . . . 2.1(4) n
N6 NI N2 C8 . . . . 95.2(4) n
N8 NI N2 C8 . . . . -83.9(4) n
N1 NI N2 C6 . . . . 4.6(3) n
N3 NI N2 C6 . . . . -178.2(4) n
N6 NI N2 C6 . . . . -85.1(4) n
N8 NI N2 C6 . . . . 95.8(4) n
N2 NI N3 C13 . . . . -178.7(4) n
N7 NI N3 C13 . . . . 2.5(4) n
N1 NI N3 C13 . . . . -172.6(3) n
N6 NI N3 C13 . . . . 80.2(4) n
N8 NI N3 C13 . . . . -73.2(4) n
N2 NI N3 C9 . . . . -4.2(3) n
N7 NI N3 C9 . . . . 177.0(3) n
N1 NI N3 C9 . . . . 1.9(5) n
N6 NI N3 C9 . . . . -105.3(3) n
N8 NI N3 C9 . . . . 101.3(3) n
N2 NI N6 C21 . . . . 0.5(4) n
N7 NI N6 C21 . . . . 179.7(4) n
N1 NI N6 C21 . . . . -76.7(4) n
N3 NI N6 C21 . . . . 77.4(4) n
N8 NI N6 C21 . . . . 178.6(3) n
N2 NI N6 C25 . . . . -175.4(3) n
N7 NI N6 C25 . . . . 3.8(3) n
N1 NI N6 C25 . . . . 107.4(3) n
N3 NI N6 C25 . . . . -98.5(3) n
N8 NI N6 C25 . . . . 2.7(5) n
N1 NI N7 C26 . . . . -91.6(3) n
N3 NI N7 C26 . . . . 90.7(3) n
N6 NI N7 C26 . . . . -2.3(3) n
N8 NI N7 C26 . . . . 177.2(4) n
N1 NI N7 C28 . . . . 90.3(4) n
N3 NI N7 C28 . . . . -87.4(4) n
N6 NI N7 C28 . . . . 179.6(4) n
N8 NI N7 C28 . . . . -0.9(3) n
N2 NI N8 C33 . . . . 0.7(4) n
N7 NI N8 C33 . . . . -178.5(4) n
N1 NI N8 C33 . . . . 78.4(4) n
N3 NI N8 C33 . . . . -74.8(4) n
N6 NI N8 C33 . . . . -177.4(3) n
N2 NI N8 C29 . . . . -178.5(3) n
N7 NI N8 C29 . . . . 2.3(3) n
N1 NI N8 C29 . . . . -100.8(3) n
N3 NI N8 C29 . . . . 106.0(3) n
N6 NI N8 C29 . . . . 3.4(5) n
C5 N1 C1 C2 . . . . -0.9(7) n
NI N1 C1 C2 . . . . 177.2(3) n
N1 C1 C2 C3 . . . . -1.2(7) n
C1 C2 C3 C4 . . . . 2.3(8) n
C2 C3 C4 C5 . . . . -1.4(8) n
C1 N1 C5 C4 . . . . 1.8(7) n
NI N1 C5 C4 . . . . -176.6(4) n
C1 N1 C5 C6 . . . . -175.7(4) n
NI N1 C5 C6 . . . . 5.9(5) n
C3 C4 C5 N1 . . . . -0.6(8) n
C3 C4 C5 C6 . . . . 176.6(5) n
C7 N4 C6 N2 . . . . 1.8(7) n
C7 N4 C6 C5 . . . . -176.0(4) n
C8 N2 C6 N4 . . . . -1.1(7) n
NI N2 C6 N4 . . . . 179.2(4) n
C8 N2 C6 C5 . . . . 176.9(4) n
NI N2 C6 C5 . . . . -2.8(5) n
N1 C5 C6 N4 . . . . 175.6(4) n
C4 C5 C6 N4 . . . . -1.8(8) n
N1 C5 C6 N2 . . . . -2.4(6) n
C4 C5 C6 N2 . . . . -179.9(5) n
C6 N4 C7 N5 . . . . -0.6(7) n
C6 N4 C7 C14 . . . . 177.9(4) n
C8 N5 C7 N4 . . . . -1.3(7) n
C8 N5 C7 C14 . . . . -179.8(4) n
C7 N5 C8 N2 . . . . 2.3(7) n
C7 N5 C8 C9 . . . . -179.5(4) n
C6 N2 C8 N5 . . . . -1.1(7) n
NI N2 C8 N5 . . . . 178.6(4) n
C6 N2 C8 C9 . . . . -179.6(4) n
NI N2 C8 C9 . . . . 0.1(5) n
C13 N3 C9 C10 . . . . 0.2(7) n
NI N3 C9 C10 . . . . -174.9(4) n
C13 N3 C9 C8 . . . . -179.4(4) n
NI N3 C9 C8 . . . . 5.5(5) n
N5 C8 C9 N3 . . . . 177.7(4) n
N2 C8 C9 N3 . . . . -3.8(6) n
N5 C8 C9 C10 . . . . -1.9(7) n
N2 C8 C9 C10 . . . . 176.5(4) n
N3 C9 C10 C11 . . . . 0.3(7) n
C8 C9 C10 C11 . . . . 179.9(4) n
C9 C10 C11 C12 . . . . -1.6(7) n
C10 C11 C12 C13 . . . . 2.5(7) n
C9 N3 C13 C12 . . . . 0.6(7) n
NI N3 C13 C12 . . . . 175.0(3) n
C11 C12 C13 N3 . . . . -2.0(7) n
N4 C7 C14 C19 . . . . -171.8(5) n
N5 C7 C14 C19 . . . . 6.7(7) n
N4 C7 C14 C15 . . . . 6.1(7) n
N5 C7 C14 C15 . . . . -175.4(4) n
C19 C14 C15 C16 . . . . 0.2(8) n
C7 C14 C15 C16 . . . . -177.7(5) n
C14 C15 C16 C17 . . . . 0.1(8) n
C15 C16 C17 C18 . . . . -0.8(8) n
C15 C16 C17 BR1 . . . . -179.6(4) n
C16 C17 C18 C19 . . . . 1.2(8) n
BR1 C17 C18 C19 . . . . 180.0(4) n
C17 C18 C19 C14 . . . . -0.8(8) n
C15 C14 C19 C18 . . . . 0.1(8) n
C7 C14 C19 C18 . . . . 178.0(5) n
C25 N6 C21 C22 . . . . 2.4(6) n
NI N6 C21 C22 . . . . -173.4(3) n
N6 C21 C22 C23 . . . . -0.1(7) n
C21 C22 C23 C24 . . . . -2.0(7) n
C22 C23 C24 C25 . . . . 1.7(7) n
C21 N6 C25 C24 . . . . -2.7(6) n
NI N6 C25 C24 . . . . 173.7(4) n
C21 N6 C25 C26 . . . . 179.0(4) n
NI N6 C25 C26 . . . . -4.6(5) n
C23 C24 C25 N6 . . . . 0.6(7) n
C23 C24 C25 C26 . . . . 178.8(4) n
C27 N9 C26 N7 . . . . 2.5(6) n
C27 N9 C26 C25 . . . . -178.4(4) n
C28 N7 C26 N9 . . . . -2.2(7) n
NI N7 C26 N9 . . . . 179.6(3) n
C28 N7 C26 C25 . . . . 178.7(4) n
NI N7 C26 C25 . . . . 0.5(5) n
N6 C25 C26 N9 . . . . -176.2(4) n
C24 C25 C26 N9 . . . . 5.4(7) n
N6 C25 C26 N7 . . . . 2.9(5) n
C24 C25 C26 N7 . . . . -175.5(4) n
C28 N10 C27 N9 . . . . -0.9(6) n
C28 N10 C27 C34 . . . . 179.5(4) n
C26 N9 C27 N10 . . . . -0.9(6) n
C26 N9 C27 C34 . . . . 178.7(4) n
C27 N10 C28 N7 . . . . 1.4(6) n
C27 N10 C28 C29 . . . . -180.0(4) n
C26 N7 C28 N10 . . . . 0.0(6) n
NI N7 C28 N10 . . . . 178.2(3) n
C26 N7 C28 C29 . . . . -178.7(4) n
NI N7 C28 C29 . . . . -0.5(5) n
C33 N8 C29 C30 . . . . -1.5(6) n
NI N8 C29 C30 . . . . 177.7(3) n
C33 N8 C29 C28 . . . . 177.5(4) n
NI N8 C29 C28 . . . . -3.3(5) n
N10 C28 C29 N8 . . . . -176.2(4) n
N7 C28 C29 N8 . . . . 2.6(6) n
N10 C28 C29 C30 . . . . 2.8(7) n
N7 C28 C29 C30 . . . . -178.5(4) n
N8 C29 C30 C31 . . . . 0.8(7) n
C28 C29 C30 C31 . . . . -178.1(4) n
C29 C30 C31 C32 . . . . 0.3(7) n
C30 C31 C32 C33 . . . . -0.7(7) n
C29 N8 C33 C32 . . . . 1.1(7) n
NI N8 C33 C32 . . . . -178.1(3) n
C31 C32 C33 N8 . . . . 0.0(7) n
N10 C27 C34 C35 . . . . 159.1(4) n
N9 C27 C34 C35 . . . . -20.5(6) n
N10 C27 C34 C39 . . . . -21.3(6) n
N9 C27 C34 C39 . . . . 159.1(4) n
C39 C34 C35 C36 . . . . 0.7(7) n
C27 C34 C35 C36 . . . . -179.7(4) n
C34 C35 C36 C37 . . . . -1.0(7) n
C35 C36 C37 C38 . . . . 0.8(8) n
C35 C36 C37 BR2 . . . . -176.9(4) n
C36 C37 C38 C39 . . . . -0.3(7) n
BR2 C37 C38 C39 . . . . 177.4(3) n
C37 C38 C39 C34 . . . . 0.0(7) n
C35 C34 C39 C38 . . . . -0.2(7) n
C27 C34 C39 C38 . . . . -179.7(4) n
